data_7701271
loop_
_publ_author_name
'Brustolin, L.'
'Pettenuzzo, N.'
'Nardon, C.'
'Quarta, S.'
'Marchi\`o, L'
'Biondi, B.'
'Pontisso, P.'
'Fregona, D.'

_publ_section_title
;
 Au(iii)-Proline derivatives exhibiting selective antiproliferative
 activity against HepG2/SB3 apoptosis-resistant cancer cells.
;
_journal_issue 42
_journal_name_full 'Dalton transactions (Cambridge, England : 2003)'
_journal_page_first 16017
_journal_page_last 16025
_journal_paper_doi 10.1039/c9dt03036k
_journal_volume 48
_journal_year 2019
_chemical_absolute_configuration ad
_chemical_formula_moiety 'C7 H10 Au Br2 N O2 S2'
_chemical_formula_sum 'C7 H10 Au Br2 N O2 S2'
_chemical_formula_weight 561.07
_space_group_crystal_system orthorhombic
_space_group_IT_number 19
_space_group_name_Hall 'P 2ac 2ab'
_space_group_name_H-M_alt 'P 21 21 21'
_symmetry_space_group_name_Hall 'P 2ac 2ab'
_symmetry_space_group_name_H-M 'P 21 21 21'
_atom_sites_solution_hydrogens geom
_atom_sites_solution_primary direct
_audit_creation_date 2017-11-10
_audit_creation_method
;
Olex2 1.2
(compiled 2017.08.10 svn.r3458 for OlexSys, GUI svn.r5381)
;
_audit_update_record
;
2018-05-28 deposited with the CCDC.    2019-09-25 downloaded from the CCDC.
;
_cell_angle_alpha 90
_cell_angle_beta 90
_cell_angle_gamma 90
_cell_formula_units_Z 8
_cell_length_a 7.197(2)
_cell_length_b 14.315(3)
_cell_length_c 26.370(5)
_cell_measurement_reflns_used 26001
_cell_measurement_temperature 293(2)
_cell_measurement_theta_max 25.84
_cell_measurement_theta_min 1.54
_cell_volume 2716.8(11)
_computing_data_collection Smart
_computing_molecular_graphics 'Olex2 (Dolomanov et al., 2009)'
_computing_publication_material 'Olex2 (Dolomanov et al., 2009)'
_computing_structure_refinement 'ShelXL (Sheldrick, 2015)'
_computing_structure_solution 'SIR2004 (Burla et al., 2007)'
_diffrn_ambient_temperature 293(2)
_diffrn_measured_fraction_theta_full 1.000
_diffrn_measured_fraction_theta_max 0.997
_diffrn_measurement_device_type 'Bruker Smart Breeze CCD'
_diffrn_measurement_method 'Theta & omega scan'
_diffrn_radiation_type MoK\a
_diffrn_radiation_wavelength 0.71073
_diffrn_reflns_av_R_equivalents 0.0767
_diffrn_reflns_av_unetI/netI 0.0503
_diffrn_reflns_Laue_measured_fraction_full 1.000
_diffrn_reflns_Laue_measured_fraction_max 0.997
_diffrn_reflns_limit_h_max 8
_diffrn_reflns_limit_h_min -8
_diffrn_reflns_limit_k_max 17
_diffrn_reflns_limit_k_min -17
_diffrn_reflns_limit_l_max 32
_diffrn_reflns_limit_l_min -32
_diffrn_reflns_number 31186
_diffrn_reflns_point_group_measured_fraction_full 1.000
_diffrn_reflns_point_group_measured_fraction_max 0.995
_diffrn_reflns_theta_full 25.242
_diffrn_reflns_theta_max 25.848
_diffrn_reflns_theta_min 1.544
_exptl_absorpt_coefficient_mu 17.001
_exptl_absorpt_correction_T_max 0.7453
_exptl_absorpt_correction_T_min 0.2057
_exptl_absorpt_correction_type multi-scan
_exptl_absorpt_process_details
'SADABS-2008/1 (Bruker,2008) was used for absorption correction. wR2(int) was 0.1609 before and 0.0831 after correction. The Ratio of minimum to maximum transmission is 0.2760. The \l/2 correction factor is 0.0015.'
_exptl_crystal_colour orange
_exptl_crystal_colour_primary orange
_exptl_crystal_density_diffrn 2.743
_exptl_crystal_density_method 'not measured'
_exptl_crystal_description prism
_exptl_crystal_F_000 2048
_exptl_crystal_size_max 0.42
_exptl_crystal_size_mid 0.12
_exptl_crystal_size_min 0.1
_refine_diff_density_max 1.169
_refine_diff_density_min -0.865
_refine_diff_density_rms 0.150
_refine_ls_abs_structure_details
;
 Flack x determined using 1707 quotients [(I+)-(I-)]/[(I+)+(I-)]
 (Parsons, Flack and Wagner, Acta Cryst. B69 (2013) 249-259).
;
_refine_ls_abs_structure_Flack 0.021(8)
_refine_ls_extinction_method none
_refine_ls_goodness_of_fit_ref 1.009
_refine_ls_hydrogen_treatment constr
_refine_ls_matrix_type full
_refine_ls_number_parameters 273
_refine_ls_number_reflns 5231
_refine_ls_number_restraints 0
_refine_ls_restrained_S_all 1.009
_refine_ls_R_factor_all 0.0461
_refine_ls_R_factor_gt 0.0369
_refine_ls_shift/su_max 0.001
_refine_ls_shift/su_mean 0.000
_refine_ls_structure_factor_coef Fsqd
_refine_ls_weighting_details 'w=1/[\s^2^(Fo^2^)+(0.0353P)^2^+3.0367P] where P=(Fo^2^+2Fc^2^)/3'
_refine_ls_weighting_scheme calc
_refine_ls_wR_factor_gt 0.0783
_refine_ls_wR_factor_ref 0.0844
_reflns_Friedel_coverage 0.745
_reflns_Friedel_fraction_full 0.999
_reflns_Friedel_fraction_max 0.993
_reflns_number_gt 4626
_reflns_number_total 5231
_reflns_threshold_expression 'I > 2\s(I)'
_cod_data_source_file c9dt03036k2.cif
_cod_data_source_block au1014
_cod_depositor_comments 'Adding full bibliography for 7701269--7701271.cif.'
_cod_database_code 7701271
_shelx_shelxl_version_number 2014/7
_shelx_space_group_comment
;
The symmetry employed for this shelxl refinement is uniquely defined
by the following loop, which should always be used as a source of
symmetry information in preference to the above space-group names.
They are only intended as comments.
;
_olex2_refinement_description
;
1. Fixed Uiso
 At 1.2 times of:
  All C(H) groups, All C(H,H) groups
 At 1.5 times of:
  All C(H,H,H) groups
2.a Ternary CH refined with riding coordinates:
 C22(H22), C21(H21)
2.b Secondary CH2 refined with riding coordinates:
 C51(H51A,H51B), C52(H52A,H52B), C41(H41A,H41B), C31(H31A,H31B), C32(H32A,
 H32B), C42(H42A,H42B)
2.c Idealised Me refined as rotating group:
 C71(H71A,H71B,H71C), C72(H72A,H72B,H72C)
;
_olex2_submission_special_instructions 'No special instructions were received'

loop_
_space_group_symop_operation_xyz
'x, y, z'
'-x+1/2, -y, z+1/2'
'x+1/2, -y+1/2, -z'
'-x, y+1/2, -z+1/2'

loop_
_atom_site_label
_atom_site_type_symbol
_atom_site_fract_x
_atom_site_fract_y
_atom_site_fract_z
_atom_site_U_iso_or_equiv
_atom_site_adp_type
_atom_site_occupancy
_atom_site_site_symmetry_order
_atom_site_calc_flag
_atom_site_refinement_flags_posn
Au2 Au 0.72780(8) 0.52660(4) 0.35150(2) 0.04449(16) Uani 1 1 d .
Au1 Au 0.60038(9) 0.26195(4) 0.42767(2) 0.04812(17) Uani 1 1 d .
Br3 Br 0.4154(2) 0.59083(12) 0.36043(7) 0.0640(4) Uani 1 1 d .
Br2 Br 0.9157(3) 0.20530(12) 0.41442(7) 0.0654(5) Uani 1 1 d .
Br1 Br 0.4524(3) 0.12629(13) 0.38919(8) 0.0781(6) Uani 1 1 d .
Br4 Br 0.8813(3) 0.65749(12) 0.39350(7) 0.0699(5) Uani 1 1 d .
S12 S 0.6266(5) 0.3952(3) 0.30954(16) 0.0528(10) Uani 1 1 d .
S22 S 0.9967(5) 0.4414(3) 0.33582(15) 0.0514(10) Uani 1 1 d .
S21 S 0.6906(5) 0.4002(3) 0.46601(16) 0.0500(9) Uani 1 1 d .
S11 S 0.3235(6) 0.3368(3) 0.44640(16) 0.0555(10) Uani 1 1 d .
N11 N 0.3888(19) 0.5011(8) 0.4898(5) 0.052(3) Uani 1 1 d .
C11 C 0.457(2) 0.4255(10) 0.4708(5) 0.044(3) Uani 1 1 d .
C51 C 0.182(2) 0.5174(14) 0.4935(7) 0.070(5) Uani 1 1 d .
H51A H 0.1239 0.5162 0.4603 0.083 Uiso 1 1 calc R
H51B H 0.1231 0.4710 0.5150 0.083 Uiso 1 1 calc R
N22 N 0.9097(17) 0.2802(8) 0.2879(4) 0.046(3) Uani 1 1 d .
O21 O 0.7065(19) 0.6363(9) 0.5644(5) 0.087(4) Uani 1 1 d .
O11 O 0.504(2) 0.5272(10) 0.5904(5) 0.092(4) Uani 1 1 d .
C52 C 0.780(2) 0.2100(12) 0.2674(7) 0.068(5) Uani 1 1 d .
H52A H 0.6935 0.1892 0.2932 0.082 Uiso 1 1 calc R
H52B H 0.7106 0.2349 0.2389 0.082 Uiso 1 1 calc R
C22 C 1.1020(19) 0.2466(11) 0.2877(6) 0.057(4) Uani 1 1 d .
H22 H 1.1594 0.2597 0.3207 0.068 Uiso 1 1 calc R
C21 C 0.500(3) 0.5847(11) 0.5050(7) 0.064(5) Uani 1 1 d .
H21 H 0.6023 0.5957 0.4812 0.077 Uiso 1 1 calc R
C61 C 0.571(2) 0.5753(11) 0.5589(8) 0.064(5) Uani 1 1 d .
C12 C 0.8538(19) 0.3590(10) 0.3073(5) 0.044(3) Uani 1 1 d .
C41 C 0.170(3) 0.6125(15) 0.5167(9) 0.091(7) Uani 1 1 d .
H41A H 0.1644 0.6085 0.5534 0.110 Uiso 1 1 calc R
H41B H 0.0620 0.6458 0.5045 0.110 Uiso 1 1 calc R
C31 C 0.349(3) 0.6611(12) 0.4998(6) 0.083(7) Uani 1 1 d .
H31A H 0.3766 0.7142 0.5214 0.100 Uiso 1 1 calc R
H31B H 0.3391 0.6824 0.4650 0.100 Uiso 1 1 calc R
O22 O 1.143(2) 0.3574(11) 0.2225(5) 0.089(4) Uani 1 1 d .
C71 C 0.770(3) 0.6440(14) 0.6160(8) 0.095(7) Uani 1 1 d .
H71A H 0.6671 0.6597 0.6375 0.143 Uiso 1 1 calc GR
H71B H 0.8629 0.6919 0.6182 0.143 Uiso 1 1 calc GR
H71C H 0.8221 0.5854 0.6266 0.143 Uiso 1 1 calc GR
C32 C 1.078(3) 0.1406(13) 0.2814(8) 0.087(6) Uani 1 1 d .
H32A H 1.1816 0.1134 0.2633 0.105 Uiso 1 1 calc R
H32B H 1.0650 0.1099 0.3140 0.105 Uiso 1 1 calc R
C62 C 1.220(2) 0.2867(17) 0.2464(7) 0.077(6) Uani 1 1 d .
C42 C 0.902(3) 0.1333(14) 0.2512(9) 0.091(7) Uani 1 1 d .
H42A H 0.9289 0.1385 0.2153 0.109 Uiso 1 1 calc R
H42B H 0.8424 0.0736 0.2573 0.109 Uiso 1 1 calc R
O12 O 1.3665(18) 0.2572(14) 0.2353(6) 0.116(6) Uani 1 1 d .
C72 C 1.259(4) 0.399(2) 0.1828(9) 0.133(10) Uani 1 1 d .
H72A H 1.3611 0.4317 0.1981 0.200 Uiso 1 1 calc GR
H72B H 1.1861 0.4418 0.1631 0.200 Uiso 1 1 calc GR
H72C H 1.3062 0.3505 0.1611 0.200 Uiso 1 1 calc GR

loop_
_atom_site_aniso_label
_atom_site_aniso_U_11
_atom_site_aniso_U_22
_atom_site_aniso_U_33
_atom_site_aniso_U_23
_atom_site_aniso_U_13
_atom_site_aniso_U_12
Au2 0.0565(3) 0.0349(3) 0.0420(3) -0.0011(3) 0.0001(3) 0.0011(3)
Au1 0.0685(4) 0.0330(3) 0.0429(3) -0.0002(2) -0.0042(3) -0.0024(3)
Br3 0.0640(10) 0.0583(10) 0.0697(11) -0.0037(9) -0.0002(9) 0.0171(8)
Br2 0.0790(11) 0.0558(10) 0.0615(11) 0.0059(8) 0.0025(9) 0.0140(9)
Br1 0.1052(15) 0.0469(10) 0.0822(14) -0.0178(9) -0.0104(11) -0.0150(10)
Br4 0.0882(13) 0.0486(10) 0.0731(12) -0.0150(9) -0.0095(10) -0.0077(9)
S12 0.048(2) 0.045(2) 0.065(3) -0.0155(19) -0.0021(19) 0.0018(18)
S22 0.049(2) 0.050(2) 0.055(2) -0.0021(18) 0.0002(17) -0.0012(17)
S21 0.055(2) 0.038(2) 0.057(2) -0.0082(18) 0.0023(18) -0.0075(17)
S11 0.057(2) 0.049(2) 0.060(3) -0.007(2) -0.0060(19) -0.0076(18)
N11 0.059(8) 0.035(7) 0.063(8) -0.006(6) 0.012(7) 0.001(6)
C11 0.055(9) 0.043(8) 0.035(8) 0.004(6) 0.002(6) -0.007(7)
C51 0.063(11) 0.080(14) 0.065(12) -0.001(10) 0.004(8) 0.002(10)
N22 0.056(7) 0.035(6) 0.048(7) -0.003(5) 0.002(6) 0.001(6)
O21 0.096(10) 0.077(9) 0.088(10) -0.014(8) 0.001(8) -0.017(8)
O11 0.130(11) 0.071(8) 0.077(9) 0.020(8) -0.020(8) -0.044(9)
C52 0.068(11) 0.058(11) 0.078(12) -0.038(9) -0.012(10) -0.003(9)
C22 0.038(8) 0.077(11) 0.056(9) -0.022(9) -0.008(7) 0.015(8)
C21 0.093(13) 0.038(9) 0.063(12) -0.004(8) 0.021(10) -0.013(9)
C61 0.067(11) 0.038(9) 0.089(14) -0.020(9) -0.007(10) -0.008(8)
C12 0.051(8) 0.052(9) 0.029(7) 0.011(6) -0.006(6) -0.003(7)
C41 0.096(16) 0.090(17) 0.088(16) -0.017(13) -0.001(12) 0.040(13)
C31 0.16(2) 0.047(11) 0.041(10) -0.006(8) -0.019(12) 0.010(12)
O22 0.090(10) 0.101(11) 0.075(9) -0.002(8) 0.025(8) 0.010(9)
C71 0.104(16) 0.071(14) 0.111(18) -0.011(12) -0.030(14) -0.013(13)
C32 0.091(15) 0.072(13) 0.100(16) -0.033(12) -0.021(13) 0.028(12)
C62 0.044(10) 0.116(18) 0.071(13) -0.022(12) -0.007(9) 0.010(11)
C42 0.099(16) 0.068(13) 0.106(17) -0.038(12) -0.011(14) 0.013(13)
O12 0.054(8) 0.187(18) 0.108(12) -0.030(12) 0.000(7) 0.027(10)
C72 0.15(2) 0.17(3) 0.088(17) 0.014(18) 0.064(18) -0.01(2)

loop_
_atom_type_symbol
_atom_type_description
_atom_type_scat_dispersion_real
_atom_type_scat_dispersion_imag
_atom_type_scat_source
C C 0.0033 0.0016 'International Tables Vol C Tables 4.2.6.8 and 6.1.1.4'
H H 0.0000 0.0000 'International Tables Vol C Tables 4.2.6.8 and 6.1.1.4'
Au Au -2.0133 8.8022 'International Tables Vol C Tables 4.2.6.8 and 6.1.1.4'
Br Br -0.2901 2.4595 'International Tables Vol C Tables 4.2.6.8 and 6.1.1.4'
N N 0.0061 0.0033 'International Tables Vol C Tables 4.2.6.8 and 6.1.1.4'
O O 0.0106 0.0060 'International Tables Vol C Tables 4.2.6.8 and 6.1.1.4'
S S 0.1246 0.1234 'International Tables Vol C Tables 4.2.6.8 and 6.1.1.4'

loop_
_geom_angle_atom_site_label_1
_geom_angle_atom_site_label_2
_geom_angle_atom_site_label_3
_geom_angle
Br4 Au2 Br3 94.81(7)
S12 Au2 Br3 93.60(11)
S12 Au2 Br4 171.55(11)
S12 Au2 S22 75.46(14)
S22 Au2 Br3 169.05(11)
S22 Au2 Br4 96.14(11)
Br2 Au1 Br1 94.72(7)
S21 Au1 Br2 94.93(11)
S21 Au1 Br1 170.35(11)
S21 Au1 S11 75.70(14)
S11 Au1 Br2 170.62(11)
S11 Au1 Br1 94.66(11)
C12 S12 Au2 87.8(5)
C12 S22 Au2 86.6(5)
C11 S21 Au1 86.5(5)
C11 S11 Au1 86.6(5)
C11 N11 C51 122.0(14)
C11 N11 C21 125.0(14)
C21 N11 C51 112.7(13)
S11 C11 S21 111.2(8)
N11 C11 S21 125.2(12)
N11 C11 S11 123.6(12)
N11 C51 H51A 111.2
N11 C51 H51B 111.2
H51A C51 H51B 109.1
C41 C51 N11 102.8(15)
C41 C51 H51A 111.2
C41 C51 H51B 111.2
C22 N22 C52 111.9(12)
C12 N22 C52 122.7(13)
C12 N22 C22 125.2(13)
C61 O21 C71 112.9(16)
N22 C52 H52A 111.0
N22 C52 H52B 111.0
H52A C52 H52B 109.0
C42 C52 N22 103.8(14)
C42 C52 H52A 111.0
C42 C52 H52B 111.0
N22 C22 H22 109.5
N22 C22 C32 102.5(13)
N22 C22 C62 114.4(14)
C32 C22 H22 109.5
C62 C22 H22 109.5
C62 C22 C32 111.4(16)
N11 C21 H21 111.1
N11 C21 C61 111.1(13)
N11 C21 C31 99.7(14)
C61 C21 H21 111.1
C61 C21 C31 112.5(14)
C31 C21 H21 111.1
O21 C61 C21 107.1(16)
O11 C61 O21 127.6(18)
O11 C61 C21 125.1(16)
S12 C12 S22 110.1(9)
N22 C12 S12 124.7(11)
N22 C12 S22 125.2(11)
C51 C41 H41A 110.9
C51 C41 H41B 110.9
C51 C41 C31 104.5(16)
H41A C41 H41B 108.9
C31 C41 H41A 110.9
C31 C41 H41B 110.9
C21 C31 H31A 111.0
C21 C31 H31B 111.0
C41 C31 C21 104.0(14)
C41 C31 H31A 111.0
C41 C31 H31B 111.0
H31A C31 H31B 109.0
C62 O22 C72 114.5(18)
O21 C71 H71A 109.5
O21 C71 H71B 109.5
O21 C71 H71C 109.5
H71A C71 H71B 109.5
H71A C71 H71C 109.5
H71B C71 H71C 109.5
C22 C32 H32A 111.2
C22 C32 H32B 111.2
H32A C32 H32B 109.1
C42 C32 C22 102.9(15)
C42 C32 H32A 111.2
C42 C32 H32B 111.2
O22 C62 C22 113.9(16)
O12 C62 C22 124(2)
O12 C62 O22 122(2)
C52 C42 C32 107.4(15)
C52 C42 H42A 110.2
C52 C42 H42B 110.2
C32 C42 H42A 110.2
C32 C42 H42B 110.2
H42A C42 H42B 108.5
O22 C72 H72A 109.5
O22 C72 H72B 109.5
O22 C72 H72C 109.5
H72A C72 H72B 109.5
H72A C72 H72C 109.5
H72B C72 H72C 109.5

loop_
_geom_bond_atom_site_label_1
_geom_bond_atom_site_label_2
_geom_bond_distance
Au2 Br3 2.4408(18)
Au2 Br4 2.4409(18)
Au2 S12 2.301(4)
Au2 S22 2.324(4)
Au1 Br2 2.435(2)
Au1 Br1 2.4362(18)
Au1 S21 2.315(4)
Au1 S11 2.316(4)
S12 C12 1.716(15)
S22 C12 1.736(15)
S21 C11 1.725(15)
S11 C11 1.718(15)
N11 C11 1.289(18)
N11 C51 1.51(2)
N11 C21 1.49(2)
C51 H51A 0.9700
C51 H51B 0.9700
C51 C41 1.49(3)
N22 C52 1.474(18)
N22 C22 1.465(18)
N22 C12 1.302(18)
O21 C61 1.319(19)
O21 C71 1.44(2)
O11 C61 1.18(2)
C52 H52A 0.9700
C52 H52B 0.9700
C52 C42 1.47(2)
C22 H22 0.9800
C22 C32 1.54(2)
C22 C62 1.49(3)
C21 H21 0.9800
C21 C61 1.52(2)
C21 C31 1.55(2)
C41 H41A 0.9700
C41 H41B 0.9700
C41 C31 1.53(3)
C31 H31A 0.9700
C31 H31B 0.9700
O22 C62 1.31(2)
O22 C72 1.47(2)
C71 H71A 0.9600
C71 H71B 0.9600
C71 H71C 0.9600
C32 H32A 0.9700
C32 H32B 0.9700
C32 C42 1.50(3)
C62 O12 1.17(2)
C42 H42A 0.9700
C42 H42B 0.9700
C72 H72A 0.9600
C72 H72B 0.9600
C72 H72C 0.9600
